data_4081009
loop_
_publ_author_name
'Gehrmann, Thorsten'
'Lloret-Fillol, Julio'
'Herrmann, Heike'
'Wadepohl, Hubert'
'Gade, Lutz H.'

_publ_section_title
;
 Zirconium Hydrazides as Metallanitrene Synthons: Release of Molecular
 N2from a Hydrazinediido Complex Induced by Oxidative N--N Bond Cleavage
;
_journal_issue 14
_journal_name_full Organometallics
_journal_page_first 3877
_journal_paper_doi 10.1021/om400337g
_journal_volume 32
_journal_year 2013
_chemical_formula_sum 'C33 H51 I N4 Si2 Zr'
_chemical_formula_weight 778.08
_space_group_IT_number 2
_symmetry_cell_setting triclinic
_symmetry_Int_Tables_number 2
_symmetry_space_group_name_Hall '-P 1'
_symmetry_space_group_name_H-M 'P -1'
_atom_sites_solution_hydrogens geom
_atom_sites_solution_primary dual
_atom_sites_solution_secondary difmap
_audit_block_code ga_tg45
_audit_creation_method SHELXL-97
_cell_angle_alpha 91.185(8)
_cell_angle_beta 99.162(12)
_cell_angle_gamma 102.473(11)
_cell_formula_units_Z 2
_cell_length_a 9.783(5)
_cell_length_b 10.379(5)
_cell_length_c 19.010(9)
_cell_measurement_reflns_used 8072
_cell_measurement_temperature 100(2)
_cell_measurement_theta_max 31.84
_cell_measurement_theta_min 2.34
_cell_volume 1857.6(16)
_computing_cell_refinement
;
SAINT (Bruker AXS, 1997-2008). Includes estimated systematic errors
 of the unit cell constants from Monte Carlo simulations.
;
_computing_data_collection 'SMART-5.631 (Bruker AXS, 2003)'
_computing_data_reduction 'SAINT (Bruker AXS, 1997-2008); SADABS (Bruker AXS, 2008)'
_computing_publication_material 'SHELXL-97 (Sheldrick, 1997)'
_computing_structure_refinement 'SHELXL-97 (Sheldrick, 1997)'
_computing_structure_solution 'SIR2004 (Giacovazzo et al., 2004)'
_diffrn_ambient_environment 'perfluoro polyether oil'
_diffrn_ambient_temperature 100(2)
_diffrn_detector 'CCD plate'
_diffrn_detector_area_resol_mean 8.19
_diffrn_detector_type CCD-PXL-KAF2
_diffrn_measured_fraction_theta_full 0.996
_diffrn_measured_fraction_theta_max 0.922
_diffrn_measurement_device 'three-circle diffractometer'
_diffrn_measurement_device_type 'Bruker AXS Smart 1000'
_diffrn_measurement_method '\f- and \w-scans'
_diffrn_measurement_specimen_support 'polyimid foil'
_diffrn_radiation_monochromator graphite
_diffrn_radiation_probe x-ray
_diffrn_radiation_type MoK\a
_diffrn_radiation_wavelength 0.71073
_diffrn_reflns_av_R_equivalents 0.0353
_diffrn_reflns_av_sigmaI/netI 0.0300
_diffrn_reflns_limit_h_max 13
_diffrn_reflns_limit_h_min -14
_diffrn_reflns_limit_k_max 15
_diffrn_reflns_limit_k_min -15
_diffrn_reflns_limit_l_max 27
_diffrn_reflns_limit_l_min 0
_diffrn_reflns_number 45971
_diffrn_reflns_theta_full 30.03
_diffrn_reflns_theta_max 32.22
_diffrn_reflns_theta_min 2.01
_diffrn_source 'fine-focus sealed tube'
_exptl_absorpt_coefficient_mu 1.218
_exptl_absorpt_correction_T_max 0.9823
_exptl_absorpt_correction_T_min 0.6824
_exptl_absorpt_correction_type numerical
_exptl_absorpt_process_details
;
SADABS (Sheldrick & Bruker AXS, 2004-2008)
;
_exptl_crystal_colour colourless
_exptl_crystal_density_diffrn 1.391
_exptl_crystal_density_method 'not measured'
_exptl_crystal_description needle
_exptl_crystal_F_000 796
_exptl_crystal_size_max 0.19
_exptl_crystal_size_mid 0.07
_exptl_crystal_size_min 0.04
_refine_diff_density_max 1.473
_refine_diff_density_min -0.752
_refine_diff_density_rms 0.094
_refine_ls_abs_structure_details 'Flack H D (1983), Acta Cryst. A39, 876-881'
_refine_ls_extinction_method none
_refine_ls_goodness_of_fit_ref 1.042
_refine_ls_hydrogen_treatment constr
_refine_ls_matrix_type full
_refine_ls_number_parameters 381
_refine_ls_number_reflns 12121
_refine_ls_number_restraints 0
_refine_ls_restrained_S_all 1.042
_refine_ls_R_factor_all 0.0378
_refine_ls_R_factor_gt 0.0287
_refine_ls_shift/su_max 0.003
_refine_ls_shift/su_mean 0.000
_refine_ls_structure_factor_coef Fsqd
_refine_ls_weighting_details 'calc w=1/[\s^2^(Fo^2^)+(0.0339P)^2^+1.1813P] where P=(Fo^2^+2Fc^2^)/3'
_refine_ls_weighting_scheme calc
_refine_ls_wR_factor_gt 0.0673
_refine_ls_wR_factor_ref 0.0713
_reflns_number_gt 10379
_reflns_number_total 12121
_reflns_threshold_expression >2sigma(I)
_cod_data_source_file om400337g_si_002.cif
_cod_data_source_block complex_2
_cod_original_cell_volume 1857.5(16)
_cod_database_code 4081009
_audit_block_refno 1176

loop_
_symmetry_equiv_pos_as_xyz
'x, y, z'
'-x, -y, -z'

loop_
_atom_site_label
_atom_site_type_symbol
_atom_site_fract_x
_atom_site_fract_y
_atom_site_fract_z
_atom_site_U_iso_or_equiv
_atom_site_adp_type
_atom_site_occupancy
_atom_site_symmetry_multiplicity
_atom_site_calc_flag
_atom_site_refinement_flags
I I 1.369843(11) -0.157426(11) 0.309761(6) 0.01828(3) Uani 1 1 d .
Zr Zr 1.138717(16) -0.039739(15) 0.249404(8) 0.01150(4) Uani 1 1 d .
Si1 Si 0.93291(5) -0.35855(5) 0.26086(3) 0.01577(9) Uani 1 1 d .
Si2 Si 1.31303(5) 0.24186(5) 0.35224(3) 0.01355(9) Uani 1 1 d .
N1 N 0.98561(15) -0.18678(15) 0.27677(8) 0.0156(3) Uani 1 1 d .
N2 N 1.16503(14) 0.11240(14) 0.32249(8) 0.0138(3) Uani 1 1 d .
N3 N 0.93310(15) 0.03930(14) 0.20480(8) 0.0144(3) Uani 1 1 d .
N4 N 1.19502(15) -0.01238(14) 0.14596(8) 0.0142(3) Uani 1 1 d .
C1 C 0.91863(19) -0.13457(18) 0.33276(10) 0.0188(3) Uani 1 1 d .
H1B H 0.9759 -0.1422 0.3797 0.023 Uiso 1 1 calc R
H1A H 0.8235 -0.1926 0.3317 0.023 Uiso 1 1 calc R
C2 C 0.90050(18) 0.01094(18) 0.32820(9) 0.0159(3) Uani 1 1 d .
C3 C 1.04111(18) 0.11308(18) 0.35761(10) 0.0178(3) Uani 1 1 d .
H3A H 1.0212 0.2025 0.3548 0.021 Uiso 1 1 calc R
H3B H 1.0681 0.0984 0.4088 0.021 Uiso 1 1 calc R
C4 C 0.79896(19) 0.0270(2) 0.37999(11) 0.0232(4) Uani 1 1 d .
H4B H 0.7876 0.1185 0.3813 0.035 Uiso 1 1 calc R
H4C H 0.8381 0.0054 0.4279 0.035 Uiso 1 1 calc R
H4A H 0.7063 -0.0327 0.3639 0.035 Uiso 1 1 calc R
C5 C 0.84410(18) 0.03902(17) 0.25285(9) 0.0159(3) Uani 1 1 d .
C6 C 0.70940(19) 0.0636(2) 0.23177(10) 0.0207(3) Uani 1 1 d .
H6 H 0.6461 0.0593 0.2651 0.025 Uiso 1 1 calc R
C7 C 0.66787(19) 0.0942(2) 0.16229(11) 0.0227(4) Uani 1 1 d .
H7 H 0.5764 0.1115 0.1477 0.027 Uiso 1 1 calc R
C8 C 0.76159(19) 0.09922(18) 0.11405(10) 0.0199(3) Uani 1 1 d .
H8 H 0.7369 0.1225 0.0664 0.024 Uiso 1 1 calc R
C9 C 0.89192(18) 0.06937(18) 0.13749(10) 0.0171(3) Uani 1 1 d .
H9 H 0.9553 0.0702 0.1044 0.021 Uiso 1 1 calc R
C10 C 0.9526(2) -0.4364(2) 0.34871(11) 0.0251(4) Uani 1 1 d .
H10A H 0.8892 -0.4087 0.3782 0.038 Uiso 1 1 calc R
H10C H 1.0511 -0.4084 0.3732 0.038 Uiso 1 1 calc R
H10B H 0.9277 -0.5328 0.3408 0.038 Uiso 1 1 calc R
C11 C 1.04888(19) -0.41464(18) 0.20329(10) 0.0196(3) Uani 1 1 d .
H11B H 1.0270 -0.5115 0.1988 0.029 Uiso 1 1 calc R
H11C H 1.1487 -0.3821 0.2249 0.029 Uiso 1 1 calc R
H11A H 1.0319 -0.3799 0.1559 0.029 Uiso 1 1 calc R
C12 C 0.74122(19) -0.41425(18) 0.21335(11) 0.0218(4) Uani 1 1 d .
C13 C 0.6302(2) -0.4003(3) 0.25989(16) 0.0403(6) Uani 1 1 d .
H13B H 0.6342 -0.3064 0.2698 0.061 Uiso 1 1 calc R
H13C H 0.6502 -0.4423 0.3049 0.061 Uiso 1 1 calc R
H13A H 0.5354 -0.4433 0.2347 0.061 Uiso 1 1 calc R
C14 C 0.7157(2) -0.5619(2) 0.18995(12) 0.0275(4) Uani 1 1 d .
H14A H 0.6162 -0.5943 0.1678 0.041 Uiso 1 1 calc R
H14C H 0.7372 -0.6123 0.2317 0.041 Uiso 1 1 calc R
H14B H 0.7774 -0.5728 0.1555 0.041 Uiso 1 1 calc R
C15 C 0.7179(3) -0.3370(3) 0.14625(15) 0.0435(7) Uani 1 1 d .
H15A H 0.6231 -0.3738 0.1190 0.065 Uiso 1 1 calc R
H15C H 0.7898 -0.3441 0.1167 0.065 Uiso 1 1 calc R
H15B H 0.7259 -0.2439 0.1601 0.065 Uiso 1 1 calc R
C16 C 1.46105(18) 0.21677(18) 0.30605(10) 0.0184(3) Uani 1 1 d .
H16C H 1.5086 0.1527 0.3310 0.028 Uiso 1 1 calc R
H16B H 1.5295 0.3011 0.3062 0.028 Uiso 1 1 calc R
H16A H 1.4227 0.1833 0.2567 0.028 Uiso 1 1 calc R
C17 C 1.2692(2) 0.40399(19) 0.32933(11) 0.0233(4) Uani 1 1 d .
H17B H 1.2558 0.4104 0.2774 0.035 Uiso 1 1 calc R
H17C H 1.3472 0.4760 0.3519 0.035 Uiso 1 1 calc R
H17A H 1.1817 0.4107 0.3466 0.035 Uiso 1 1 calc R
C18 C 1.37486(19) 0.24336(19) 0.45225(10) 0.0197(3) Uani 1 1 d .
C19 C 1.3791(2) 0.1029(2) 0.47420(11) 0.0275(4) Uani 1 1 d .
H19A H 1.2828 0.0473 0.4651 0.041 Uiso 1 1 calc R
H19C H 1.4179 0.1053 0.5251 0.041 Uiso 1 1 calc R
H19B H 1.4395 0.0662 0.4464 0.041 Uiso 1 1 calc R
C20 C 1.5269(2) 0.3298(2) 0.46939(12) 0.0311(5) Uani 1 1 d .
H20B H 1.5909 0.2887 0.4465 0.047 Uiso 1 1 calc R
H20C H 1.5587 0.3380 0.5212 0.047 Uiso 1 1 calc R
H20A H 1.5275 0.4178 0.4514 0.047 Uiso 1 1 calc R
C21 C 1.2822(2) 0.3018(2) 0.49698(11) 0.0261(4) Uani 1 1 d .
H21B H 1.2769 0.3906 0.4820 0.039 Uiso 1 1 calc R
H21C H 1.3243 0.3069 0.5476 0.039 Uiso 1 1 calc R
H21A H 1.1864 0.2451 0.4898 0.039 Uiso 1 1 calc R
C22 C 1.18586(18) -0.12993(17) 0.10245(9) 0.0145(3) Uani 1 1 d .
C23 C 1.06272(19) -0.18216(18) 0.05332(10) 0.0187(3) Uani 1 1 d .
H23 H 0.9850 -0.1399 0.0488 0.022 Uiso 1 1 calc R
C24 C 1.0537(2) -0.29581(19) 0.01107(10) 0.0232(4) Uani 1 1 d .
H24 H 0.9697 -0.3309 -0.0221 0.028 Uiso 1 1 calc R
C25 C 1.1670(2) -0.35825(18) 0.01721(10) 0.0226(4) Uani 1 1 d .
H25 H 1.1608 -0.4356 -0.0118 0.027 Uiso 1 1 calc R
C26 C 1.2893(2) -0.30659(18) 0.06607(11) 0.0211(4) Uani 1 1 d .
H26 H 1.3667 -0.3492 0.0706 0.025 Uiso 1 1 calc R
C27 C 1.29927(18) -0.19284(17) 0.10846(10) 0.0170(3) Uani 1 1 d .
H27 H 1.3835 -0.1580 0.1415 0.020 Uiso 1 1 calc R
C28 C 1.24822(17) 0.10670(16) 0.11566(9) 0.0133(3) Uani 1 1 d .
C29 C 1.23354(18) 0.22729(17) 0.14538(9) 0.0162(3) Uani 1 1 d .
H29 H 1.1864 0.2271 0.1854 0.019 Uiso 1 1 calc R
C30 C 1.2868(2) 0.34671(18) 0.11715(10) 0.0202(3) Uani 1 1 d .
H30 H 1.2770 0.4270 0.1386 0.024 Uiso 1 1 calc R
C31 C 1.3543(2) 0.34990(19) 0.05792(10) 0.0218(4) Uani 1 1 d .
H31 H 1.3900 0.4315 0.0385 0.026 Uiso 1 1 calc R
C32 C 1.3685(2) 0.23158(19) 0.02767(10) 0.0207(3) Uani 1 1 d .
H32 H 1.4143 0.2326 -0.0128 0.025 Uiso 1 1 calc R
C33 C 1.31691(18) 0.11232(18) 0.05566(9) 0.0166(3) Uani 1 1 d .
H33 H 1.3280 0.0327 0.0340 0.020 Uiso 1 1 calc R

loop_
_atom_site_aniso_label
_atom_site_aniso_U_11
_atom_site_aniso_U_22
_atom_site_aniso_U_33
_atom_site_aniso_U_23
_atom_site_aniso_U_13
_atom_site_aniso_U_12
I 0.01434(5) 0.01710(6) 0.02378(6) 0.00052(4) -0.00021(4) 0.00685(4)
Zr 0.01042(7) 0.01122(7) 0.01380(7) 0.00131(5) 0.00347(5) 0.00333(5)
Si1 0.0145(2) 0.0132(2) 0.0206(2) 0.00504(17) 0.00446(17) 0.00370(17)
Si2 0.01243(19) 0.0122(2) 0.0168(2) 0.00056(16) 0.00361(16) 0.00365(16)
N1 0.0136(6) 0.0149(7) 0.0191(7) 0.0019(5) 0.0045(5) 0.0036(5)
N2 0.0113(6) 0.0149(6) 0.0161(6) -0.0006(5) 0.0034(5) 0.0040(5)
N3 0.0116(6) 0.0136(6) 0.0182(7) -0.0012(5) 0.0028(5) 0.0033(5)
N4 0.0153(6) 0.0124(6) 0.0166(7) 0.0022(5) 0.0051(5) 0.0047(5)
C1 0.0185(8) 0.0183(8) 0.0204(8) 0.0021(6) 0.0081(6) 0.0021(6)
C2 0.0126(7) 0.0184(8) 0.0177(8) -0.0003(6) 0.0058(6) 0.0032(6)
C3 0.0137(7) 0.0207(8) 0.0190(8) -0.0029(6) 0.0052(6) 0.0026(6)
C4 0.0156(8) 0.0308(10) 0.0245(9) -0.0026(8) 0.0090(7) 0.0038(7)
C5 0.0137(7) 0.0156(8) 0.0193(8) -0.0009(6) 0.0043(6) 0.0043(6)
C6 0.0140(7) 0.0247(9) 0.0251(9) -0.0014(7) 0.0042(6) 0.0075(7)
C7 0.0154(8) 0.0248(9) 0.0293(10) -0.0009(7) 0.0005(7) 0.0099(7)
C8 0.0187(8) 0.0186(8) 0.0222(8) 0.0001(7) -0.0007(6) 0.0071(7)
C9 0.0159(7) 0.0168(8) 0.0190(8) 0.0005(6) 0.0032(6) 0.0046(6)
C10 0.0306(10) 0.0238(10) 0.0264(10) 0.0112(8) 0.0107(8) 0.0125(8)
C11 0.0193(8) 0.0162(8) 0.0242(9) 0.0023(7) 0.0066(7) 0.0038(6)
C12 0.0157(8) 0.0164(8) 0.0317(10) 0.0030(7) 0.0023(7) 0.0010(6)
C13 0.0167(9) 0.0368(13) 0.0652(17) -0.0172(12) 0.0092(10) 0.0011(9)
C14 0.0232(9) 0.0207(9) 0.0359(11) -0.0031(8) 0.0048(8) -0.0001(7)
C15 0.0291(11) 0.0354(13) 0.0544(16) 0.0194(11) -0.0156(11) -0.0028(10)
C16 0.0147(7) 0.0185(8) 0.0233(8) 0.0020(7) 0.0072(6) 0.0039(6)
C17 0.0249(9) 0.0159(8) 0.0315(10) 0.0032(7) 0.0069(7) 0.0078(7)
C18 0.0188(8) 0.0204(8) 0.0189(8) -0.0033(7) 0.0019(6) 0.0039(7)
C19 0.0374(11) 0.0297(10) 0.0175(9) 0.0034(7) 0.0024(8) 0.0135(9)
C20 0.0193(9) 0.0405(12) 0.0287(10) -0.0119(9) -0.0008(7) 0.0011(8)
C21 0.0257(9) 0.0284(10) 0.0236(9) -0.0088(8) 0.0066(7) 0.0037(8)
C22 0.0164(7) 0.0129(7) 0.0154(7) 0.0024(6) 0.0058(6) 0.0036(6)
C23 0.0181(8) 0.0172(8) 0.0205(8) 0.0028(6) 0.0026(6) 0.0039(6)
C24 0.0278(9) 0.0183(9) 0.0200(8) 0.0015(7) 0.0008(7) 0.0001(7)
C25 0.0320(10) 0.0131(8) 0.0220(9) -0.0011(6) 0.0086(7) 0.0011(7)
C26 0.0245(9) 0.0146(8) 0.0277(9) 0.0026(7) 0.0112(7) 0.0064(7)
C27 0.0164(7) 0.0148(8) 0.0208(8) 0.0009(6) 0.0052(6) 0.0040(6)
C28 0.0125(7) 0.0136(7) 0.0140(7) 0.0019(6) 0.0013(5) 0.0037(6)
C29 0.0180(7) 0.0164(8) 0.0153(7) 0.0009(6) 0.0029(6) 0.0060(6)
C30 0.0232(8) 0.0145(8) 0.0226(9) 0.0006(6) 0.0024(7) 0.0046(7)
C31 0.0241(9) 0.0169(8) 0.0245(9) 0.0053(7) 0.0061(7) 0.0029(7)
C32 0.0230(8) 0.0198(9) 0.0205(8) 0.0044(7) 0.0086(7) 0.0032(7)
C33 0.0181(8) 0.0162(8) 0.0164(8) 0.0008(6) 0.0052(6) 0.0042(6)

loop_
_atom_type_symbol
_atom_type_description
_atom_type_scat_dispersion_real
_atom_type_scat_dispersion_imag
_atom_type_scat_source
C C 0.0033 0.0016 'International Tables Vol C Tables 4.2.6.8 and 6.1.1.4'
H H 0.0000 0.0000 'International Tables Vol C Tables 4.2.6.8 and 6.1.1.4'
I I -0.4742 1.8119 'International Tables Vol C Tables 4.2.6.8 and 6.1.1.4'
N N 0.0061 0.0033 'International Tables Vol C Tables 4.2.6.8 and 6.1.1.4'
Si Si 0.0817 0.0704 'International Tables Vol C Tables 4.2.6.8 and 6.1.1.4'
Zr Zr -2.9673 0.5597 'International Tables Vol C Tables 4.2.6.8 and 6.1.1.4'

loop_
_exptl_crystal_face_index_h
_exptl_crystal_face_index_k
_exptl_crystal_face_index_l
_exptl_crystal_face_perp_dist
0.00 -1.00 -5.00 0.0160
3.00 -1.00 -1.00 0.1000
0.00 1.00 5.00 0.0450
-3.00 1.00 2.00 0.0920
0.00 0.00 -1.00 0.0200
0.00 -3.00 1.00 0.0160
0.00 0.00 1.00 0.0310
0.00 5.00 -2.00 0.0240

loop_
_geom_angle_atom_site_label_1
_geom_angle_atom_site_label_2
_geom_angle_atom_site_label_3
_geom_angle
N2 Zr N1 106.05(7)
N2 Zr N4 122.61(6)
N1 Zr N4 126.61(6)
N2 Zr N3 81.35(6)
N1 Zr N3 79.85(7)
N4 Zr N3 86.59(6)
N2 Zr I 99.88(5)
N1 Zr I 94.29(6)
N4 Zr I 97.46(5)
N3 Zr I 174.11(4)
N1 Si1 C11 109.25(8)
N1 Si1 C10 108.19(9)
C11 Si1 C10 109.84(9)
N1 Si1 C12 112.59(8)
C11 Si1 C12 107.74(9)
C10 Si1 C12 109.21(9)
N2 Si2 C17 110.02(9)
N2 Si2 C16 107.92(8)
C17 Si2 C16 109.37(9)
N2 Si2 C18 111.91(8)
C17 Si2 C18 109.32(9)
C16 Si2 C18 108.25(9)
C1 N1 Si1 113.64(11)
C1 N1 Zr 109.39(11)
Si1 N1 Zr 136.17(9)
C3 N2 Si2 114.66(11)
C3 N2 Zr 114.88(11)
Si2 N2 Zr 130.44(8)
C9 N3 C5 119.04(15)
C9 N3 Zr 127.05(11)
C5 N3 Zr 113.52(12)
C28 N4 C22 114.85(14)
C28 N4 Zr 128.28(11)
C22 N4 Zr 116.76(11)
N1 C1 C2 117.35(14)
N1 C1 H1B 108.0
C2 C1 H1B 108.0
N1 C1 H1A 108.0
C2 C1 H1A 108.0
H1B C1 H1A 107.2
C5 C2 C4 112.11(15)
C5 C2 C3 110.42(15)
C4 C2 C3 104.81(14)
C5 C2 C1 111.17(14)
C4 C2 C1 105.89(15)
C3 C2 C1 112.21(15)
N2 C3 C2 117.57(14)
N2 C3 H3A 107.9
C2 C3 H3A 107.9
N2 C3 H3B 107.9
C2 C3 H3B 107.9
H3A C3 H3B 107.2
C2 C4 H4B 109.5
C2 C4 H4C 109.5
H4B C4 H4C 109.5
C2 C4 H4A 109.5
H4B C4 H4A 109.5
H4C C4 H4A 109.5
N3 C5 C6 120.42(17)
N3 C5 C2 116.01(15)
C6 C5 C2 123.57(16)
C7 C6 C5 120.03(17)
C7 C6 H6 120.0
C5 C6 H6 120.0
C6 C7 C8 119.20(17)
C6 C7 H7 120.4
C8 C7 H7 120.4
C9 C8 C7 118.09(18)
C9 C8 H8 121.0
C7 C8 H8 121.0
N3 C9 C8 123.13(17)
N3 C9 H9 118.4
C8 C9 H9 118.4
Si1 C10 H10A 109.5
Si1 C10 H10C 109.5
H10A C10 H10C 109.5
Si1 C10 H10B 109.5
H10A C10 H10B 109.5
H10C C10 H10B 109.5
Si1 C11 H11B 109.5
Si1 C11 H11C 109.5
H11B C11 H11C 109.5
Si1 C11 H11A 109.5
H11B C11 H11A 109.5
H11C C11 H11A 109.5
C15 C12 C13 109.1(2)
C15 C12 C14 108.13(19)
C13 C12 C14 107.41(17)
C15 C12 Si1 109.98(14)
C13 C12 Si1 114.17(15)
C14 C12 Si1 107.85(13)
C12 C13 H13B 109.5
C12 C13 H13C 109.5
H13B C13 H13C 109.5
C12 C13 H13A 109.5
H13B C13 H13A 109.5
H13C C13 H13A 109.5
C12 C14 H14A 109.5
C12 C14 H14C 109.5
H14A C14 H14C 109.5
C12 C14 H14B 109.5
H14A C14 H14B 109.5
H14C C14 H14B 109.5
C12 C15 H15A 109.5
C12 C15 H15C 109.5
H15A C15 H15C 109.5
C12 C15 H15B 109.5
H15A C15 H15B 109.5
H15C C15 H15B 109.5
Si2 C16 H16C 109.5
Si2 C16 H16B 109.5
H16C C16 H16B 109.5
Si2 C16 H16A 109.5
H16C C16 H16A 109.5
H16B C16 H16A 109.5
Si2 C17 H17B 109.5
Si2 C17 H17C 109.5
H17B C17 H17C 109.5
Si2 C17 H17A 109.5
H17B C17 H17A 109.5
H17C C17 H17A 109.5
C19 C18 C21 109.38(17)
C19 C18 C20 108.48(17)
C21 C18 C20 107.63(16)
C19 C18 Si2 109.89(13)
C21 C18 Si2 113.56(14)
C20 C18 Si2 107.75(14)
C18 C19 H19A 109.5
C18 C19 H19C 109.5
H19A C19 H19C 109.5
C18 C19 H19B 109.5
H19A C19 H19B 109.5
H19C C19 H19B 109.5
C18 C20 H20B 109.5
C18 C20 H20C 109.5
H20B C20 H20C 109.5
C18 C20 H20A 109.5
H20B C20 H20A 109.5
H20C C20 H20A 109.5
C18 C21 H21B 109.5
C18 C21 H21C 109.5
H21B C21 H21C 109.5
C18 C21 H21A 109.5
H21B C21 H21A 109.5
H21C C21 H21A 109.5
C27 C22 C23 119.26(16)
C27 C22 N4 120.62(15)
C23 C22 N4 120.11(15)
C24 C23 C22 120.23(17)
C24 C23 H23 119.9
C22 C23 H23 119.9
C25 C24 C23 120.34(18)
C25 C24 H24 119.8
C23 C24 H24 119.8
C26 C25 C24 119.49(18)
C26 C25 H25 120.3
C24 C25 H25 120.3
C25 C26 C27 120.53(18)
C25 C26 H26 119.7
C27 C26 H26 119.7
C26 C27 C22 120.14(17)
C26 C27 H27 119.9
C22 C27 H27 119.9
N4 C28 C29 119.85(15)
N4 C28 C33 122.99(15)
C29 C28 C33 117.16(16)
C30 C29 C28 121.11(17)
C30 C29 H29 119.4
C28 C29 H29 119.4
C31 C30 C29 120.73(17)
C31 C30 H30 119.6
C29 C30 H30 119.6
C32 C31 C30 118.78(17)
C32 C31 H31 120.6
C30 C31 H31 120.6
C33 C32 C31 120.98(18)
C33 C32 H32 119.5
C31 C32 H32 119.5
C32 C33 C28 121.23(16)
C32 C33 H33 119.4
C28 C33 H33 119.4

loop_
_geom_bond_atom_site_label_1
_geom_bond_atom_site_label_2
_geom_bond_distance
I Zr 2.8889(11)
Zr N2 2.0272(16)
Zr N1 2.0339(16)
Zr N4 2.1333(17)
Zr N3 2.3741(17)
Si1 N1 1.7511(18)
Si1 C11 1.865(2)
Si1 C10 1.870(2)
Si1 C12 1.907(2)
Si2 N2 1.7576(16)
Si2 C17 1.867(2)
Si2 C16 1.8692(19)
Si2 C18 1.900(2)
N1 C1 1.486(2)
N2 C3 1.475(2)
N3 C9 1.343(2)
N3 C5 1.358(2)
N4 C28 1.406(2)
N4 C22 1.438(2)
C1 C2 1.561(3)
C1 H1B 0.9900
C1 H1A 0.9900
C2 C5 1.509(3)
C2 C4 1.536(2)
C2 C3 1.559(2)
C3 H3A 0.9900
C3 H3B 0.9900
C4 H4B 0.9800
C4 H4C 0.9800
C4 H4A 0.9800
C5 C6 1.394(2)
C6 C7 1.383(3)
C6 H6 0.9500
C7 C8 1.390(3)
C7 H7 0.9500
C8 C9 1.384(3)
C8 H8 0.9500
C9 H9 0.9500
C10 H10A 0.9800
C10 H10C 0.9800
C10 H10B 0.9800
C11 H11B 0.9800
C11 H11C 0.9800
C11 H11A 0.9800
C12 C15 1.533(3)
C12 C13 1.533(3)
C12 C14 1.542(3)
C13 H13B 0.9800
C13 H13C 0.9800
C13 H13A 0.9800
C14 H14A 0.9800
C14 H14C 0.9800
C14 H14B 0.9800
C15 H15A 0.9800
C15 H15C 0.9800
C15 H15B 0.9800
C16 H16C 0.9800
C16 H16B 0.9800
C16 H16A 0.9800
C17 H17B 0.9800
C17 H17C 0.9800
C17 H17A 0.9800
C18 C19 1.532(3)
C18 C21 1.541(3)
C18 C20 1.543(3)
C19 H19A 0.9800
C19 H19C 0.9800
C19 H19B 0.9800
C20 H20B 0.9800
C20 H20C 0.9800
C20 H20A 0.9800
C21 H21B 0.9800
C21 H21C 0.9800
C21 H21A 0.9800
C22 C27 1.395(2)
C22 C23 1.399(2)
C23 C24 1.392(3)
C23 H23 0.9500
C24 C25 1.391(3)
C24 H24 0.9500
C25 C26 1.389(3)
C25 H25 0.9500
C26 C27 1.392(3)
C26 H26 0.9500
C27 H27 0.9500
C28 C29 1.407(2)
C28 C33 1.409(2)
C29 C30 1.390(3)
C29 H29 0.9500
C30 C31 1.390(3)
C30 H30 0.9500
C31 C32 1.388(3)
C31 H31 0.9500
C32 C33 1.383(3)
C32 H32 0.9500
C33 H33 0.9500

loop_
_geom_torsion_atom_site_label_1
_geom_torsion_atom_site_label_2
_geom_torsion_atom_site_label_3
_geom_torsion_atom_site_label_4
_geom_torsion
C11 Si1 N1 C1 -169.20(12)
C10 Si1 N1 C1 -49.64(14)
C12 Si1 N1 C1 71.14(15)
C11 Si1 N1 Zr -0.84(15)
C10 Si1 N1 Zr 118.71(13)
C12 Si1 N1 Zr -120.50(13)
N2 Zr N1 C1 10.27(12)
N4 Zr N1 C1 -145.57(11)
N3 Zr N1 C1 -67.58(11)
I Zr N1 C1 111.85(11)
N2 Zr N1 Si1 -158.43(11)
N4 Zr N1 Si1 45.74(15)
N3 Zr N1 Si1 123.72(13)
I Zr N1 Si1 -56.85(12)
C17 Si2 N2 C3 -64.48(15)
C16 Si2 N2 C3 176.26(12)
C18 Si2 N2 C3 57.27(14)
C17 Si2 N2 Zr 117.07(12)
C16 Si2 N2 Zr -2.20(13)
C18 Si2 N2 Zr -121.19(11)
N1 Zr N2 C3 -24.27(13)
N4 Zr N2 C3 132.76(12)
N3 Zr N2 C3 52.47(12)
I Zr N2 C3 -121.70(12)
N1 Zr N2 Si2 154.18(10)
N4 Zr N2 Si2 -48.78(13)
N3 Zr N2 Si2 -129.07(11)
I Zr N2 Si2 56.76(11)
N2 Zr N3 C9 128.63(15)
N1 Zr N3 C9 -123.23(15)
N4 Zr N3 C9 4.91(14)
I Zr N3 C9 -128.8(3)
N2 Zr N3 C5 -58.67(12)
N1 Zr N3 C5 49.47(12)
N4 Zr N3 C5 177.61(12)
I Zr N3 C5 43.9(4)
N2 Zr N4 C28 -2.86(16)
N1 Zr N4 C28 149.29(13)
N3 Zr N4 C28 74.61(14)
I Zr N4 C28 -109.68(13)
N2 Zr N4 C22 173.16(11)
N1 Zr N4 C22 -34.68(14)
N3 Zr N4 C22 -109.37(12)
I Zr N4 C22 66.35(12)
Si1 N1 C1 C2 -152.96(13)
Zr N1 C1 C2 35.57(18)
N1 C1 C2 C5 44.8(2)
N1 C1 C2 C4 166.78(15)
N1 C1 C2 C3 -79.43(19)
Si2 N2 C3 C2 173.32(12)
Zr N2 C3 C2 -8.0(2)
C5 C2 C3 N2 -64.7(2)
C4 C2 C3 N2 174.35(16)
C1 C2 C3 N2 59.9(2)
C9 N3 C5 C6 2.9(3)
Zr N3 C5 C6 -170.40(14)
C9 N3 C5 C2 -177.09(15)
Zr N3 C5 C2 9.58(18)
C4 C2 C5 N3 174.04(15)
C3 C2 C5 N3 57.6(2)
C1 C2 C5 N3 -67.65(19)
C4 C2 C5 C6 -6.0(2)
C3 C2 C5 C6 -122.45(19)
C1 C2 C5 C6 112.32(19)
N3 C5 C6 C7 -2.8(3)
C2 C5 C6 C7 177.20(17)
C5 C6 C7 C8 0.4(3)
C6 C7 C8 C9 1.9(3)
C5 N3 C9 C8 -0.6(3)
Zr N3 C9 C8 171.71(13)
C7 C8 C9 N3 -1.8(3)
N1 Si1 C12 C15 52.01(19)
C11 Si1 C12 C15 -68.52(19)
C10 Si1 C12 C15 172.21(17)
N1 Si1 C12 C13 -71.02(18)
C11 Si1 C12 C13 168.45(16)
C10 Si1 C12 C13 49.18(18)
N1 Si1 C12 C14 169.70(13)
C11 Si1 C12 C14 49.17(16)
C10 Si1 C12 C14 -70.10(16)
N2 Si2 C18 C19 45.21(16)
C17 Si2 C18 C19 167.36(14)
C16 Si2 C18 C19 -73.59(15)
N2 Si2 C18 C21 -77.66(16)
C17 Si2 C18 C21 44.49(16)
C16 Si2 C18 C21 163.55(14)
N2 Si2 C18 C20 163.24(13)
C17 Si2 C18 C20 -74.62(16)
C16 Si2 C18 C20 44.44(16)
C28 N4 C22 C27 90.62(19)
Zr N4 C22 C27 -85.94(17)
C28 N4 C22 C23 -89.17(19)
Zr N4 C22 C23 94.27(17)
C27 C22 C23 C24 0.1(3)
N4 C22 C23 C24 179.91(16)
C22 C23 C24 C25 -0.1(3)
C23 C24 C25 C26 0.2(3)
C24 C25 C26 C27 -0.3(3)
C25 C26 C27 C22 0.3(3)
C23 C22 C27 C26 -0.2(3)
N4 C22 C27 C26 180.00(16)
C22 N4 C28 C29 166.20(15)
Zr N4 C28 C29 -17.7(2)
C22 N4 C28 C33 -13.7(2)
Zr N4 C28 C33 162.41(13)
N4 C28 C29 C30 179.11(16)
C33 C28 C29 C30 -1.0(2)
C28 C29 C30 C31 1.0(3)
C29 C30 C31 C32 -0.5(3)
C30 C31 C32 C33 -0.1(3)
C31 C32 C33 C28 0.1(3)
N4 C28 C33 C32 -179.64(16)
C29 C28 C33 C32 0.5(2)
